data_4131836
loop_
_publ_author_name
'Yan, Yong'
'O'Connor, Alice E'
'Kanthasamy, Gopikkaa'
'Atkinson, George'
'Allan, David R.'
'Blake, Alexander J.'
'Schr\"oder, Martin'

_publ_section_title
;
 Unusual and Tunable Negative Linear Compressibility in the Metal-Organic
 Framework MFM-133(M) (M = Zr, Hf).
;
_journal_issue 11
_journal_name_full 'Journal of the American Chemical Society'
_journal_page_first 3952
_journal_page_last 3958
_journal_paper_doi 10.1021/jacs.7b11747
_journal_volume 140
_journal_year 2018
_chemical_formula_moiety 'C88 H72 Hf6 O32'
_chemical_formula_sum 'C88 H72 Hf6 O32'
_chemical_formula_weight 2708.36
_space_group_crystal_system tetragonal
_space_group_IT_number 128
_space_group_name_Hall '-P 4 2n'
_space_group_name_H-M_alt 'P 4/m n c'
_atom_sites_solution_hydrogens geom
_audit_creation_date 2017-02-05
_audit_creation_method
;
Olex2 1.2
(compiled 2015.09.30 svn.r3233 for OlexSys, GUI svn.r5103)
;
_cell_angle_alpha 90
_cell_angle_beta 90
_cell_angle_gamma 90
_cell_formula_units_Z 2
_cell_length_a 19.465(2)
_cell_length_b 19.465(2)
_cell_length_c 32.371(5)
_cell_measurement_reflns_used 1524
_cell_measurement_temperature 293(2)
_cell_measurement_theta_max 21.3200
_cell_measurement_theta_min 1.8840
_cell_volume 12265(3)
_computing_cell_refinement 'CrysAlisPro 1.171.38.41 (Rigaku OD, 2015)'
_computing_data_collection 'CrysAlisPro 1.171.38.41 (Rigaku OD, 2015)'
_computing_data_reduction 'CrysAlisPro 1.171.38.41 (Rigaku OD, 2015)'
_computing_molecular_graphics 'Olex2 (Dolomanov et al., 2009)'
_computing_publication_material 'Olex2 (Dolomanov et al., 2009)'
_computing_structure_refinement 'ShelXL (Sheldrick, 2015)'
_computing_structure_solution 'ShelXT (Sheldrick, 2015)'
_diffrn_ambient_temperature 293(2)
_diffrn_detector 'CCD plate'
_diffrn_measured_fraction_theta_full 0.737
_diffrn_measured_fraction_theta_max 0.737
_diffrn_measurement_details
;
List of Runs (angles in degrees, time in seconds):

  # Type    Start    End  Width  t~exp~   \w     \q     \k     \f   Frames
--------------------------------------------------------------------------
  1  \w   -105.00 -85.00   0.20    0.20    --   20.00  70.00 155.77  100
  2  \w   -105.00 -74.00   0.20    0.20    --   20.00  70.00 -24.23  155
  3  \w   -106.00 -66.00   0.20    0.20    --  -20.00 -70.00-155.77  200
  4  \w   -106.00 -66.00   0.20    0.20    --  -20.00 -70.00  24.23  200
  5  \w   -150.00 -94.00   0.20    0.20    --  -20.00  70.00 -24.23  280
  6  \w   -146.60 -94.00   0.20    0.20    --  -20.00  70.00 155.77  263
  7  \w    -96.00 -30.00   0.20    0.20    --   20.00 -70.00  24.23  330
  8  \w    -96.00 -30.00   0.20    0.20    --   20.00 -70.00-155.77  330
;
_diffrn_measurement_device 'abstract diffractometer'
_diffrn_measurement_device_type 'dectris-CrysAlisPro-abstract goniometer imported dectris images'
_diffrn_measurement_method '\w scans'
_diffrn_orient_matrix_type 'CrysAlisPro convention (1999,Acta A55,543-557)'
_diffrn_orient_matrix_UB_11 0.0014124000
_diffrn_orient_matrix_UB_12 0.0295240000
_diffrn_orient_matrix_UB_13 0.0117227000
_diffrn_orient_matrix_UB_21 0.0257472000
_diffrn_orient_matrix_UB_22 -0.0141130000
_diffrn_orient_matrix_UB_23 0.0118798000
_diffrn_orient_matrix_UB_31 0.0242569000
_diffrn_orient_matrix_UB_32 0.0134676000
_diffrn_orient_matrix_UB_33 -0.0132054000
_diffrn_radiation_monochromator synchrotron
_diffrn_radiation_probe x-ray
_diffrn_radiation_wavelength 0.6889
_diffrn_reflns_av_R_equivalents 0.7718
_diffrn_reflns_av_unetI/netI 0.4696
_diffrn_reflns_Laue_measured_fraction_full 0.737
_diffrn_reflns_Laue_measured_fraction_max 0.737
_diffrn_reflns_limit_h_max 21
_diffrn_reflns_limit_h_min -21
_diffrn_reflns_limit_k_max 15
_diffrn_reflns_limit_k_min -15
_diffrn_reflns_limit_l_max 32
_diffrn_reflns_limit_l_min -32
_diffrn_reflns_number 24509
_diffrn_reflns_point_group_measured_fraction_full 0.737
_diffrn_reflns_point_group_measured_fraction_max 0.737
_diffrn_reflns_theta_full 22.743
_diffrn_reflns_theta_max 22.743
_diffrn_reflns_theta_min 1.883
_diffrn_source synchrotron
_exptl_absorpt_coefficient_mu 2.327
_exptl_absorpt_correction_type none
_exptl_crystal_density_diffrn 0.733
_exptl_crystal_F_000 2568
_refine_diff_density_max 5.145
_refine_diff_density_min -3.066
_refine_diff_density_rms 0.373
_refine_ls_extinction_coef 0.009(2)
_refine_ls_extinction_expression Fc^*^=kFc[1+0.001xFc^2^\l^3^/sin(2\q)]^-1/4^
_refine_ls_extinction_method 'SHELXL-2014/7 (Sheldrick 2014'
_refine_ls_goodness_of_fit_ref 1.244
_refine_ls_hydrogen_treatment constr
_refine_ls_matrix_type full
_refine_ls_number_parameters 77
_refine_ls_number_reflns 3425
_refine_ls_number_restraints 73
_refine_ls_restrained_S_all 3.305
_refine_ls_R_factor_all 0.4150
_refine_ls_R_factor_gt 0.2877
_refine_ls_shift/su_max 0.320
_refine_ls_shift/su_mean 0.053
_refine_ls_structure_factor_coef Fsqd
_refine_ls_weighting_details 'w=1/[\s^2^(Fo^2^)+(0.2000P)^2^] where P=(Fo^2^+2Fc^2^)/3'
_refine_ls_weighting_scheme calc
_refine_ls_wR_factor_gt 0.5240
_refine_ls_wR_factor_ref 0.6662
_reflns_Friedel_coverage 0.000
_reflns_number_gt 1034
_reflns_number_total 3425
_reflns_threshold_expression 'I > 2\s(I)'
_cod_data_source_file HfMOF_All.cif
_cod_data_source_block HfMOF_9.1kbar
_cod_original_cell_volume 12264(3)
_cod_database_code 4131836
_chemical_oxdiff_formula 'C88 H72 Hf6 O32'
_shelx_space_group_comment
;
The symmetry employed for this shelxl refinement is uniquely defined
by the following loop, which should always be used as a source of
symmetry information in preference to the above space-group names.
They are only intended as comments.
;
_reflns_odcompleteness_completeness 53.69
_reflns_odcompleteness_iscentric 1
_reflns_odcompleteness_theta 25.50
_olex2_refinement_description
;
1. Fixed Uiso
 At 1.2 times of:
  All C(H) groups
 At 1.5 times of:
  All C(H,H,H) groups
2. Restrained distances
 O13-C12
 1.41 with sigma of 0.01
 C12-O1
 1.41 with sigma of 0.01
 C6-C12 = C9-C3
 1.41 with sigma of 0.02
 C6-C12 = C9-C3
 1.41 with sigma of 0.01
 C9-C3 = C6-C12
 1.41 with sigma of 0.01
 Hf1-O13 = Hf2-O1
 2.11 with sigma of 0.02
 O1-C12 = O13-C12
 1.41 with sigma of 0.02
 C9-C15 = C9-C10
 1.41 with sigma of 0.02
 C10-C11 = C16-C17
 1.45 with sigma of 0.005
 C4-C5 = C7-C8
 1.39 with sigma of 0.01
 C6-C12 \\sim C9-C3
 with sigma of 0.01
 C9-C3 \\sim C6-C12
 with sigma of 0.01
 C11-C10 \\sim C16-C15 \\sim C17-C15
 with sigma of 0.01
 C9-C17 \\sim C15-C17 \\sim C9-C11 \\sim C11-C9D
 with sigma of 0.005
 C3-C7 \\sim C8-C6 \\sim C7-C5 \\sim C6-C4 \\sim C5-C3 \\sim C4-C8
 with sigma of 0.01
3. Restrained planarity
 C12, C6, C5, C4, C3, C9, C8, C7
 with sigma of 0.01
 C9, C3, C8, C7, C6, C12, C5, C4
 with sigma of 0.01
 C9, C3, C8, C4
 with sigma of 0.01
 C17, C15, C16, C10, C9, C11
 with sigma of 0.01
4. Rigid bond restraints
 C6, Hf2, Hf1, C8, C3, C5, C4, C7, C9, C10, C11, C12, C15, C16, C17, O1, O4,
 O13, O19, O20
 with sigma for 1-2 distances of 0.01 and sigma for 1-3 distances of 0.01
5. Uiso/Uaniso restraints and constraints
C6 \\sim Hf2 \\sim Hf1 \\sim C8 \\sim C3 \\sim C5 \\sim C4 \\sim C7 \\sim C9
\\sim C10 \\sim C11 \\sim C12 \\sim C15 \\sim C16 \\sim C17 \\sim O1 \\sim O4
\\sim O13 \\sim O19 \\sim O20: within 1.7A with sigma of 0.04 and sigma for
terminal atoms of 0.08
6. Others
 Fixed Sof: C16(0.5) C15(0.5) C15D(0.00001) C9D(0.00001) C10(0.5) C11(0.5)
 H11A(0.5) H11B(0.5) H11C(0.5)
 Fixed Uiso: C15D(0.05) C9D(0.05)
7.a Aromatic/amide H refined with riding coordinates:
 C4(H4), C5(H5), C7(H7), C8(H8)
7.b Fitted hexagon refined as free rotating group:
 C9(C16,C15,C15D,C9D,C10)
7.c Idealised Me refined as rotating group:
 C11(H11A,H11B,H11C), C17(H,HA,HB)
;
_shelx_shelxl_version_number 2014/7
_olex2_submission_special_instructions 'No special instructions were received'
_oxdiff_exptl_absorpt_empirical_details
;
Empirical correction (ABSPACK) includes:
- Frame scaling
;
_oxdiff_exptl_absorpt_empirical_full_max 1.290
_oxdiff_exptl_absorpt_empirical_full_min 0.674

loop_
_space_group_symop_operation_xyz
'x, y, z'
'-x, -y, z'
'-y, x, z'
'y, -x, z'
'-x+1/2, y+1/2, -z+1/2'
'x+1/2, -y+1/2, -z+1/2'
'y+1/2, x+1/2, -z+1/2'
'-y+1/2, -x+1/2, -z+1/2'
'-x, -y, -z'
'x, y, -z'
'y, -x, -z'
'-y, x, -z'
'x-1/2, -y-1/2, z-1/2'
'-x-1/2, y-1/2, z-1/2'
'-y-1/2, -x-1/2, z-1/2'
'y-1/2, x-1/2, z-1/2'

loop_
_atom_site_label
_atom_site_type_symbol
_atom_site_fract_x
_atom_site_fract_y
_atom_site_fract_z
_atom_site_U_iso_or_equiv
_atom_site_adp_type
_atom_site_occupancy
_atom_site_site_symmetry_order
_atom_site_calc_flag
_atom_site_refinement_flags_posn
_atom_site_refinement_flags_adp
_atom_site_refinement_flags_occupancy
_atom_site_disorder_assembly
_atom_site_disorder_group
Hf1 Hf -0.0413(2) 0.12134(19) 0.0000 0.086(2) Uani 1 2 d DS TU P . .
Hf2 Hf 0.0000 0.0000 0.07607(12) 0.073(2) Uani 1 4 d DS TU P . .
O1 O -0.0174(13) 0.0932(10) 0.1099(8) 0.049(8) Uiso 1 1 d D U . . .
O4 O -0.0697(17) 0.031(2) 0.0384(11) 0.077(11) Uiso 1 1 d . U . . .
O13 O -0.0650(19) 0.163(2) 0.0601(7) 0.103(13) Uiso 1 1 d D U . . .
O19 O -0.153(2) 0.160(2) 0.0000 0.056(12) Uiso 1 2 d S TU P . .
O20 O -0.003(2) 0.228(2) 0.0000 0.071(14) Uiso 1 2 d S TU P . .
C3 C -0.0643(8) 0.3089(16) 0.1918(10) 0.065(13) Uiso 1 1 d D U . . .
C4 C -0.0815(14) 0.3235(15) 0.1502(13) 0.109(17) Uiso 1 1 d D U . . .
H4 H -0.0943 0.3676 0.1422 0.131 Uiso 1 1 calc R . . . .
C5 C -0.0786(15) 0.270(2) 0.1216(8) 0.124(19) Uiso 1 1 d D U . . .
H5 H -0.0898 0.2794 0.0942 0.149 Uiso 1 1 calc R . . . .
C6 C -0.0599(10) 0.2053(19) 0.1326(12) 0.118(17) Uiso 1 1 d D U . . .
C7 C -0.0428(14) 0.1907(14) 0.1742(14) 0.101(17) Uiso 1 1 d D U . . .
H7 H -0.0299 0.1466 0.1822 0.122 Uiso 1 1 calc R . . . .
C8 C -0.0457(14) 0.244(2) 0.2028(9) 0.101(17) Uiso 1 1 d D U . . .
H8 H -0.0345 0.2349 0.2302 0.121 Uiso 1 1 calc R . . . .
C9 C -0.0667(10) 0.3618(12) 0.2216(9) 0.065(13) Uiso 1 1 d D U . . .
C16 C -0.0156(12) 0.4114(13) 0.2184(9) 0.046(18) Uiso 0.5 1 d DG U . A -2
C15 C -0.013(2) 0.466(2) 0.2463(17) 0.05(2) Uiso 0.5 1 d DG U . A .
C15D C -0.062(3) 0.470(3) 0.278(2) 0.050 Uiso 0 1 d G . . A 3
C9D C -0.113(3) 0.420(3) 0.2807(17) 0.050 Uiso 0 1 d DG . . A 3
C10 C -0.1156(15) 0.366(2) 0.2528(12) 0.07(2) Uiso 0.5 1 d DG U . A -1
C11 C -0.1684(18) 0.315(3) 0.2561(17) 0.14(4) Uiso 0.5 1 d D U . A -1
H11A H -0.2094 0.3311 0.2427 0.213 Uiso 0.5 1 calc GR . . A -1
H11B H -0.1779 0.3062 0.2847 0.213 Uiso 0.5 1 calc GR . . A -1
H11C H -0.1532 0.2734 0.2430 0.213 Uiso 0.5 1 calc GR . . A -1
C12 C -0.0575(12) 0.1524(13) 0.1029(8) 0.084(15) Uiso 1 1 d D U . . .
C17 C 0.0347(15) 0.413(2) 0.1899(12) 0.14(3) Uiso 1 1 d D U . A -2
H H 0.0379 0.3697 0.1764 0.206 Uiso 1 1 calc GR . . . .
HA H 0.0775 0.4239 0.2032 0.206 Uiso 1 1 calc GR . . . .
HB H 0.0244 0.4483 0.1699 0.206 Uiso 1 1 calc GR . . . .

loop_
_atom_site_aniso_label
_atom_site_aniso_U_11
_atom_site_aniso_U_22
_atom_site_aniso_U_33
_atom_site_aniso_U_23
_atom_site_aniso_U_13
_atom_site_aniso_U_12
Hf1 0.116(4) 0.101(4) 0.041(2) 0.000 0.000 0.015(3)
Hf2 0.089(3) 0.089(3) 0.039(3) 0.000 0.000 0.000

loop_
_atom_type_symbol
_atom_type_description
_atom_type_scat_dispersion_real
_atom_type_scat_dispersion_imag
_atom_type_scat_source
C C 0.0030 0.0010 'International Tables Vol C Tables 4.2.6.8 and 6.1.1.4'
H H 0.0000 0.0000 'International Tables Vol C Tables 4.2.6.8 and 6.1.1.4'
Hf Hf -0.2930 6.1080 'International Tables Vol C Tables 4.2.6.8 and 6.1.1.4'
O O 0.0110 0.0060 'International Tables Vol C Tables 4.2.6.8 and 6.1.1.4'

loop_
_geom_angle_atom_site_label_1
_geom_angle_atom_site_label_2
_geom_angle_atom_site_label_3
_geom_angle
_geom_angle_site_symmetry_1
_geom_angle_site_symmetry_3
Hf1 Hf1 Hf1 90.0 3 11
Hf2 Hf1 Hf1 59.78(4) 9 3
Hf2 Hf1 Hf1 59.78(4) . 11
Hf2 Hf1 Hf1 59.78(4) 9 11
Hf2 Hf1 Hf1 59.78(4) . 3
Hf2 Hf1 Hf2 89.25(12) . 9
O4 Hf1 Hf1 35.0(9) . 3
O4 Hf1 Hf1 36.7(10) 11 11
O4 Hf1 Hf1 82.5(9) 11 3
O4 Hf1 Hf1 36.7(10) 4 11
O4 Hf1 Hf1 35.0(9) 10 3
O4 Hf1 Hf1 82.8(8) 10 11
O4 Hf1 Hf1 82.8(8) . 11
O4 Hf1 Hf1 82.5(9) 4 3
O4 Hf1 Hf2 85.3(9) 10 .
O4 Hf1 Hf2 86.6(10) 11 .
O4 Hf1 Hf2 29.7(8) 10 9
O4 Hf1 Hf2 85.3(9) . 9
O4 Hf1 Hf2 86.6(10) 4 9
O4 Hf1 Hf2 28.4(9) 4 .
O4 Hf1 Hf2 29.7(8) . .
O4 Hf1 Hf2 28.4(9) 11 9
O4 Hf1 O4 96.8(17) 4 10
O4 Hf1 O4 57.7(16) 11 10
O4 Hf1 O4 71(2) 4 11
O4 Hf1 O4 96.8(17) 11 .
O4 Hf1 O4 57.7(16) 4 .
O4 Hf1 O4 68.0(19) 10 .
O4 Hf1 O13 78.1(14) 4 .
O4 Hf1 O13 147.7(15) 4 10
O4 Hf1 O13 78.1(14) 11 10
O4 Hf1 O13 147.7(15) 11 .
O4 Hf1 O19 141.2(11) 4 .
O4 Hf1 O19 141.2(11) 11 .
O4 Hf1 O19 91.3(12) 10 .
O4 Hf1 O19 91.3(12) . .
O4 Hf1 O20 145.9(9) . .
O4 Hf1 O20 102.6(13) 4 .
O4 Hf1 O20 102.6(13) 11 .
O4 Hf1 O20 145.9(9) 10 .
O13 Hf1 Hf1 104.2(10) . 3
O13 Hf1 Hf1 111.0(10) . 11
O13 Hf1 Hf1 111.0(10) 10 11
O13 Hf1 Hf1 104.2(10) 10 3
O13 Hf1 Hf2 159.5(11) 10 .
O13 Hf1 Hf2 70.8(11) 10 9
O13 Hf1 Hf2 159.5(11) . 9
O13 Hf1 Hf2 70.8(11) . .
O13 Hf1 O4 75.1(13) . .
O13 Hf1 O4 75.1(13) 10 10
O13 Hf1 O4 138.6(14) 10 .
O13 Hf1 O4 138.6(14) . 10
O13 Hf1 O13 128(2) 10 .
O13 Hf1 O19 71.0(11) . .
O13 Hf1 O19 71.0(11) 10 .
O13 Hf1 O20 73.6(11) . .
O13 Hf1 O20 73.6(11) 10 .
O19 Hf1 Hf1 82.9(10) . 3
O19 Hf1 Hf1 172.9(10) . 11
O19 Hf1 Hf2 115.9(7) . .
O19 Hf1 Hf2 115.9(6) . 9
O20 Hf1 Hf1 173.8(12) . 3
O20 Hf1 Hf1 96.2(12) . 11
O20 Hf1 Hf2 123.7(6) . 9
O20 Hf1 Hf2 123.7(6) . .
O20 Hf1 O19 90.9(15) . .
Hf1 Hf2 Hf1 60.43(7) 9 11
Hf1 Hf2 Hf1 90.75(12) . 9
Hf1 Hf2 Hf1 60.43(7) . 11
Hf1 Hf2 Hf1 90.75(12) 3 11
Hf1 Hf2 Hf1 60.43(7) . 3
Hf1 Hf2 Hf1 60.43(7) 3 9
O1 Hf2 Hf1 164.7(7) 4 3
O1 Hf2 Hf1 164.7(7) 3 11
O1 Hf2 Hf1 116.5(7) . 3
O1 Hf2 Hf1 164.6(7) 2 .
O1 Hf2 Hf1 105.7(7) 4 9
O1 Hf2 Hf1 116.5(7) 2 11
O1 Hf2 Hf1 105.7(7) 3 .
O1 Hf2 Hf1 75.7(7) 3 3
O1 Hf2 Hf1 75.7(7) 4 11
O1 Hf2 Hf1 105.7(7) . 11
O1 Hf2 Hf1 116.5(7) 3 9
O1 Hf2 Hf1 105.7(7) 2 3
O1 Hf2 Hf1 116.5(7) 4 .
O1 Hf2 Hf1 75.7(7) 2 9
O1 Hf2 Hf1 75.7(7) . .
O1 Hf2 Hf1 164.6(7) . 9
O1 Hf2 O1 74.9(7) . 3
O1 Hf2 O1 118.6(14) . 2
O1 Hf2 O1 118.6(14) 4 3
O1 Hf2 O1 74.9(7) 3 2
O1 Hf2 O1 74.9(7) . 4
O1 Hf2 O1 74.9(7) 4 2
O4 Hf2 Hf1 35.0(11) 2 9
O4 Hf2 Hf1 31.9(11) 4 .
O4 Hf2 Hf1 35.0(11) 4 11
O4 Hf2 Hf1 87.6(11) . 11
O4 Hf2 Hf1 31.9(11) 2 11
O4 Hf2 Hf1 85.9(11) 3 11
O4 Hf2 Hf1 85.9(11) . 9
O4 Hf2 Hf1 87.6(11) 4 9
O4 Hf2 Hf1 87.6(11) 3 .
O4 Hf2 Hf1 87.6(11) 2 3
O4 Hf2 Hf1 31.9(11) 3 9
O4 Hf2 Hf1 31.9(11) . 3
O4 Hf2 Hf1 85.9(11) 4 3
O4 Hf2 Hf1 35.0(11) . .
O4 Hf2 Hf1 35.0(11) 3 3
O4 Hf2 Hf1 85.9(11) 2 .
O4 Hf2 O1 134.5(15) . 2
O4 Hf2 O1 134.5(15) 3 4
O4 Hf2 O1 77.1(14) 4 .
O4 Hf2 O1 150.6(15) . 4
O4 Hf2 O1 150.6(15) 3 .
O4 Hf2 O1 77.1(14) . 3
O4 Hf2 O1 150.6(15) 2 3
O4 Hf2 O1 77.1(14) 3 2
O4 Hf2 O1 87.0(14) . .
O4 Hf2 O1 87.0(14) 4 4
O4 Hf2 O1 87.0(14) 3 3
O4 Hf2 O1 150.6(15) 4 2
O4 Hf2 O1 134.5(15) 2 .
O4 Hf2 O1 134.5(15) 4 3
O4 Hf2 O1 87.0(14) 2 2
O4 Hf2 O1 77.1(14) 2 4
O4 Hf2 O4 66.3(11) 4 2
O4 Hf2 O4 66.3(11) 3 2
O4 Hf2 O4 101(2) . 2
O4 Hf2 O4 66.3(11) . 4
O4 Hf2 O4 101(2) 3 4
O4 Hf2 O4 66.3(11) . 3
C12 O1 Hf2 134.0(19) . .
Hf1 O4 Hf1 108.3(15) 3 .
Hf2 O4 Hf1 119.7(18) . 3
Hf2 O4 Hf1 115.3(17) . .
C12 O13 Hf1 144(3) . .
C8 C3 C4 119.8(10) . .
C8 C3 C9 120(3) . .
C9 C3 C4 120(3) . .
C3 C4 H4 120.8 . .
C5 C4 C3 118(3) . .
C5 C4 H4 120.9 . .
C4 C5 H5 118.9 . .
C6 C5 C4 122(3) . .
C6 C5 H5 119.1 . .
C5 C6 C7 119.8(10) . .
C5 C6 C12 121(3) . .
C12 C6 C7 120(3) . .
C6 C7 H7 120.8 . .
C8 C7 C6 118(3) . .
C8 C7 H7 121.0 . .
C3 C8 C7 122(3) . .
C3 C8 H8 119.1 . .
C7 C8 H8 118.9 . .
C16 C9 C3 115.6(13) . .
C10 C9 C3 124.4(13) . .
C9 C16 C15 120.0 . .
C17 C16 C9 126.4(2) . .
C17 C16 C15 113.6(2) . .
C16 C15 C15 136(2) . 2_565
C15 C15 C16 132(5) 8 .
C15 C15 C16 136(9) 7_455 .
C15 C15 C15 68(8) 7_455 2_565
C15 C15 C15 26(5) 8 2_565
C15 C15 C15 86(5) 7_455 8
C15 C15 C15D 40(10) 7_455 .
C15 C15 C15D 108(6) 8 .
C15D C15 C15 101(4) . 2_565
C15 C15D C9 130(9) 7_455 7_455
C15 C15D C9 127(2) . 7_455
C15 C15D C15 24(7) 7_455 .
C15 C15D C9D 132(4) 7_455 .
C9D C15D C9 19(3) . 7_455
C9D C15D C15 120.0 . .
C9 C9D C15D 108(5) 7_455 .
C9 C9D C10 103(6) 7_455 .
C9 C10 C11 119.9(2) . .
C9D C10 C9 120.0 . .
C10 C11 H11A 110.1 . .
C10 C11 H11B 110.5 . .
C10 C11 H11C 110.6 . .
H11A C11 H11B 108.5 . .
H11A C11 H11C 108.6 . .
H11B C11 H11C 108.5 . .
O13 C12 O1 110(3) . .
O13 C12 C6 124(3) . .
C6 C12 O1 120(3) . .
C16 C17 H 109.2 . .
C16 C17 HA 109.4 . .
C16 C17 HB 109.8 . .
H C17 HA 109.5 . .
H C17 HB 109.5 . .
HA C17 HB 109.5 . .

loop_
_geom_bond_atom_site_label_1
_geom_bond_atom_site_label_2
_geom_bond_distance
_geom_bond_site_symmetry_2
Hf1 Hf1 3.528(5) 11
Hf1 Hf1 3.528(5) 3
Hf1 Hf2 3.506(4) 9
Hf1 Hf2 3.506(4) .
Hf1 O4 2.13(4) 11
Hf1 O4 2.13(4) 4
Hf1 O4 2.22(4) .
Hf1 O4 2.22(4) 10
Hf1 O13 2.161(17) 10
Hf1 O13 2.161(17) .
Hf1 O19 2.31(4) .
Hf1 O20 2.21(5) .
Hf2 Hf1 3.506(4) 11
Hf2 Hf1 3.506(4) 9
Hf2 Hf1 3.506(4) 3
Hf2 O1 2.146(16) .
Hf2 O1 2.147(16) 4
Hf2 O1 2.147(16) 2
Hf2 O1 2.147(16) 3
Hf2 O4 1.92(3) 4
Hf2 O4 1.92(3) .
Hf2 O4 1.92(3) 3
Hf2 O4 1.92(3) 2
O1 C12 1.411(9) .
O4 Hf1 2.13(4) 3
O13 C12 1.408(9) .
C3 C4 1.42(4) .
C3 C8 1.36(4) .
C3 C9 1.411(6) .
C4 H4 0.9300 .
C4 C5 1.388(10) .
C5 H5 0.9300 .
C5 C6 1.36(4) .
C6 C7 1.42(4) .
C6 C12 1.410(6) .
C7 H7 0.9300 .
C7 C8 1.390(10) .
C8 H8 0.9300 .
C9 C16 1.3900 .
C9 C10 1.3900 .
C16 C15 1.3900 .
C16 C17 1.344(4) .
C15 C15 0.63(9) 7_455
C15 C15 1.34(5) 8
C15 C15 1.44(6) 2_565
C15 C15D 1.3900 .
C15D C9 1.64(5) 7_455
C15D C15 1.00(10) 7_455
C15D C9D 1.3900 .
C9D C9 0.55(8) 7_455
C9D C10 1.3900 .
C10 C11 1.437(4) .
C11 H11A 0.9686 .
C11 H11B 0.9689 .
C11 H11C 0.9690 .
C17 H 0.9600 .
C17 HA 0.9600 .
C17 HB 0.9600 .

loop_
_geom_torsion_atom_site_label_1
_geom_torsion_atom_site_label_2
_geom_torsion_atom_site_label_3
_geom_torsion_atom_site_label_4
_geom_torsion
_geom_torsion_site_symmetry_1
_geom_torsion_site_symmetry_4
Hf1 O13 C12 O1 3(5) . .
Hf1 O13 C12 C6 156(3) . .
Hf2 O1 C12 O13 -29(4) . .
Hf2 O1 C12 C6 177.7(16) . .
C3 C4 C5 C6 0.0(4) . .
C3 C9 C16 C15 -180(4) . .
C3 C9 C16 C17 0(4) . .
C3 C9 C10 C11 0(4) . .
C4 C3 C8 C7 0.0(3) . .
C4 C3 C9 C16 -71(2) . .
C4 C3 C9 C10 109(3) . .
C4 C5 C6 C7 0.0(3) . .
C4 C5 C6 C12 180.0(2) . .
C5 C6 C7 C8 0.0(4) . .
C5 C6 C12 O1 158(2) . .
C5 C6 C12 O13 8(3) . .
C6 C7 C8 C3 0.0(4) . .
C7 C6 C12 O1 -22(2) . .
C7 C6 C12 O13 -172(3) . .
C8 C3 C4 C5 0.0(3) . .
C8 C3 C9 C16 109(2) . .
C8 C3 C9 C10 -71(3) . .
C9 C3 C4 C5 -180.0(2) . .
C9 C3 C8 C7 -180.0(2) . .
C9 C16 C15 C15 169(6) . 8
C9 C16 C15 C15 -48(18) . 7_455
C9 C16 C15 C15 -155(9) . 2_565
C15 C15 C15D C9 107(20) 7_455 7_455
C15 C15 C15D C9 168(7) 8 7_455
C15 C15 C15D C9 142(8) 2_565 7_455
C15 C15 C15D C15 35(14) 2_565 7_455
C15 C15 C15D C15 61(13) 8 7_455
C15 C15 C15D C9D -172(4) 8 .
C15 C15 C15D C9D 163(5) 2_565 .
C15 C15 C15D C9D 127(17) 7_455 .
C15 C15D C9D C9 -117(8) . 7_455
C15 C15D C9D C9 -92(18) 7_455 7_455
C12 C6 C7 C8 -180.0(2) . .
C17 C16 C15 C15 132(18) . 7_455
C17 C16 C15 C15 -11(6) . 8
C17 C16 C15 C15 25(9) . 2_565
